data_2229196
loop_
_publ_author_name
'Khaledi, Hamid'
'Mohd Ali, Hapipah'

_publ_section_title
;
 Bis{benzyl
 3-[(1<i>H</i>-indol-3-yl)methylidene]dithiocarbazato-\k^2^<i>N</i>^3^,<i>S</i>}palladium(II)
 pyridine disolvate
;
_journal_coeditor_code PV2380
_journal_issue 2
_journal_name_full 'Acta Crystallographica Section E'
_journal_page_first m230
_journal_paper_doi 10.1107/S1600536811001991
_journal_volume 67
_journal_year 2011
_chemical_formula_iupac '[Pd (C17 H14 N3 S2)2], 2C5 H5 N'
_chemical_formula_moiety 'C34 H28 N6 Pd S4, 2(C5 H5 N)'
_chemical_formula_sum 'C44 H38 N8 Pd S4'
_chemical_formula_weight 913.46
_chemical_name_systematic
;
Bis{benzyl 3-[(1<i>H</i>-indol-3-yl)methylidene]dithiocarbazato-
\k^2^<i>N</i>^3^,<i>S</i>}palladium(II) pyridine disolvate
;
_space_group_IT_number 2
_symmetry_cell_setting triclinic
_symmetry_space_group_name_Hall '-P 1'
_symmetry_space_group_name_H-M 'P -1'
_atom_sites_solution_hydrogens geom
_atom_sites_solution_primary direct
_atom_sites_solution_secondary difmap
_audit_creation_method SHELXL-97
_cell_angle_alpha 62.534(2)
_cell_angle_beta 78.494(2)
_cell_angle_gamma 78.985(2)
_cell_formula_units_Z 1
_cell_length_a 9.9688(2)
_cell_length_b 10.5041(2)
_cell_length_c 10.9491(2)
_cell_measurement_reflns_used 2496
_cell_measurement_temperature 100(2)
_cell_measurement_theta_max 27.43
_cell_measurement_theta_min 2.20
_cell_volume 990.35(4)
_computing_cell_refinement 'SAINT (Bruker, 2007)'
_computing_data_collection 'APEX2 (Bruker, 2007)'
_computing_data_reduction 'SAINT (Bruker, 2007)'
_computing_molecular_graphics 'XSEED (Barbour, 2001)'
_computing_publication_material 'SHELXL97 (Sheldrick, 2008) and publCIF (Westrip, 2010)'
_computing_structure_refinement 'SHELXL97 (Sheldrick, 2008)'
_computing_structure_solution 'SHELXS97 (Sheldrick, 2008)'
_diffrn_ambient_temperature 100(2)
_diffrn_measured_fraction_theta_full 0.996
_diffrn_measured_fraction_theta_max 0.996
_diffrn_measurement_device_type 'Bruker APEXII CCD'
_diffrn_measurement_method '\f and \w'
_diffrn_radiation_monochromator graphite
_diffrn_radiation_source 'fine-focus sealed tube'
_diffrn_radiation_type MoK\a
_diffrn_radiation_wavelength 0.71073
_diffrn_reflns_av_R_equivalents 0.0410
_diffrn_reflns_av_sigmaI/netI 0.0714
_diffrn_reflns_limit_h_max 12
_diffrn_reflns_limit_h_min -11
_diffrn_reflns_limit_k_max 12
_diffrn_reflns_limit_k_min -12
_diffrn_reflns_limit_l_max 13
_diffrn_reflns_limit_l_min -13
_diffrn_reflns_number 8128
_diffrn_reflns_theta_full 26.00
_diffrn_reflns_theta_max 26.00
_diffrn_reflns_theta_min 2.11
_exptl_absorpt_coefficient_mu 0.724
_exptl_absorpt_correction_T_max 0.9647
_exptl_absorpt_correction_T_min 0.9311
_exptl_absorpt_correction_type multi-scan
_exptl_absorpt_process_details '(SADABS; Sheldrick, 1996)'
_exptl_crystal_colour red
_exptl_crystal_density_diffrn 1.532
_exptl_crystal_density_method 'not measured'
_exptl_crystal_description block
_exptl_crystal_F_000 468
_exptl_crystal_size_max 0.10
_exptl_crystal_size_mid 0.07
_exptl_crystal_size_min 0.05
_refine_diff_density_max 0.728
_refine_diff_density_min -1.031
_refine_ls_extinction_method none
_refine_ls_goodness_of_fit_ref 0.987
_refine_ls_hydrogen_treatment mixed
_refine_ls_matrix_type full
_refine_ls_number_parameters 262
_refine_ls_number_reflns 3879
_refine_ls_number_restraints 1
_refine_ls_restrained_S_all 0.987
_refine_ls_R_factor_all 0.0600
_refine_ls_R_factor_gt 0.0392
_refine_ls_shift/su_max 0.001
_refine_ls_shift/su_mean 0.000
_refine_ls_structure_factor_coef Fsqd
_refine_ls_weighting_details 'calc w=1/[\s^2^(Fo^2^)+(0.0263P)^2^] where P=(Fo^2^+2Fc^2^)/3'
_refine_ls_weighting_scheme calc
_refine_ls_wR_factor_gt 0.0660
_refine_ls_wR_factor_ref 0.0703
_reflns_number_gt 3045
_reflns_number_total 3879
_reflns_threshold_expression I>2sigma(I)
_cod_data_source_file pv2380.cif
_cod_data_source_block I
_cod_original_cell_volume 990.35(3)
_cod_database_code 2229196
_cod_database_fobs_code 2229196

loop_
_symmetry_equiv_pos_as_xyz
'x, y, z'
'-x, -y, -z'

loop_
_atom_site_type_symbol
_atom_site_label
_atom_site_fract_x
_atom_site_fract_y
_atom_site_fract_z
_atom_site_U_iso_or_equiv
_atom_site_adp_type
_atom_site_calc_flag
_atom_site_refinement_flags
_atom_site_occupancy
_atom_site_disorder_assembly
_atom_site_disorder_group
Pd Pd1 0.0000 0.0000 0.0000 0.01415(11) Uani d S 1 . .
S S1 0.22662(8) -0.07299(8) 0.03590(8) 0.01946(19) Uani d . 1 . .
S S2 0.39814(8) 0.01851(8) 0.15858(8) 0.01993(19) Uani d . 1 . .
N N1 -0.0326(3) 0.4905(3) 0.2098(3) 0.0209(6) Uani d D 1 . .
H H1N 0.014(3) 0.528(3) 0.240(3) 0.025 Uiso d D 1 . .
N N2 0.0161(3) 0.1372(2) 0.0784(2) 0.0161(6) Uani d . 1 . .
N N3 0.1382(3) 0.1317(2) 0.1281(2) 0.0168(6) Uani d . 1 . .
C C1 0.0172(3) 0.3767(3) 0.1816(3) 0.0211(7) Uani d . 1 . .
H H1 0.1081 0.3286 0.1913 0.025 Uiso calc R 1 . .
C C2 -0.0838(3) 0.3404(3) 0.1364(3) 0.0175(7) Uani d . 1 . .
C C3 -0.2052(3) 0.4404(3) 0.1403(3) 0.0175(7) Uani d . 1 . .
C C4 -0.3413(3) 0.4581(3) 0.1129(3) 0.0207(7) Uani d . 1 . .
H H4 -0.3696 0.3974 0.0822 0.025 Uiso calc R 1 . .
C C5 -0.4324(3) 0.5660(3) 0.1317(3) 0.0247(8) Uani d . 1 . .
H H5 -0.5249 0.5785 0.1146 0.030 Uiso calc R 1 . .
C C6 -0.3925(4) 0.6577(3) 0.1754(3) 0.0257(8) Uani d . 1 . .
H H6 -0.4580 0.7315 0.1863 0.031 Uiso calc R 1 . .
C C7 -0.2600(3) 0.6428(3) 0.2026(3) 0.0236(8) Uani d . 1 . .
H H7 -0.2324 0.7052 0.2317 0.028 Uiso calc R 1 . .
C C8 -0.1682(3) 0.5327(3) 0.1860(3) 0.0185(7) Uani d . 1 . .
C C9 -0.0809(3) 0.2353(3) 0.0870(3) 0.0161(7) Uani d . 1 . .
H H9 -0.1638 0.2379 0.0551 0.019 Uiso calc R 1 . .
C C10 0.2357(3) 0.0394(3) 0.1092(3) 0.0155(7) Uani d . 1 . .
C C11 0.3916(3) 0.1657(3) 0.2031(3) 0.0192(7) Uani d . 1 . .
H H11A 0.4837 0.2004 0.1736 0.023 Uiso calc R 1 . .
H H11B 0.3258 0.2461 0.1484 0.023 Uiso calc R 1 . .
C C12 0.3507(3) 0.1328(3) 0.3543(3) 0.0180(7) Uani d . 1 . .
C C13 0.2418(3) 0.0539(3) 0.4334(3) 0.0243(7) Uani d . 1 . .
H H13 0.1898 0.0208 0.3920 0.029 Uiso calc R 1 . .
C C14 0.2083(4) 0.0229(3) 0.5724(3) 0.0283(8) Uani d . 1 . .
H H14 0.1344 -0.0324 0.6260 0.034 Uiso calc R 1 . .
C C15 0.2820(4) 0.0720(3) 0.6337(3) 0.0289(8) Uani d . 1 . .
H H15 0.2590 0.0507 0.7291 0.035 Uiso calc R 1 . .
C C16 0.3883(4) 0.1516(3) 0.5552(3) 0.0265(8) Uani d . 1 . .
H H16 0.4383 0.1868 0.5964 0.032 Uiso calc R 1 . .
C C17 0.4238(3) 0.1814(3) 0.4174(3) 0.0209(7) Uani d . 1 . .
H H17 0.4988 0.2356 0.3650 0.025 Uiso calc R 1 . .
N N4 0.1071(3) 0.5947(3) 0.3379(3) 0.0247(6) Uani d . 1 . .
C C18 0.0482(4) 0.6915(3) 0.3856(3) 0.0293(8) Uani d . 1 . .
H H18 -0.0442 0.7315 0.3704 0.035 Uiso calc R 1 . .
C C19 0.1138(4) 0.7360(4) 0.4550(3) 0.0322(8) Uani d . 1 . .
H H19 0.0671 0.8044 0.4875 0.039 Uiso calc R 1 . .
C C20 0.2470(4) 0.6811(4) 0.4771(4) 0.0392(10) Uani d . 1 . .
H H20 0.2951 0.7107 0.5245 0.047 Uiso calc R 1 . .
C C21 0.3098(4) 0.5814(4) 0.4286(4) 0.0435(10) Uani d . 1 . .
H H21 0.4026 0.5412 0.4416 0.052 Uiso calc R 1 . .
C C22 0.2362(4) 0.5409(4) 0.3610(3) 0.0327(9) Uani d . 1 . .
H H22 0.2799 0.4710 0.3293 0.039 Uiso calc R 1 . .

loop_
_atom_site_aniso_label
_atom_site_aniso_U_11
_atom_site_aniso_U_22
_atom_site_aniso_U_33
_atom_site_aniso_U_12
_atom_site_aniso_U_13
_atom_site_aniso_U_23
Pd1 0.0175(2) 0.01085(18) 0.0166(2) -0.00293(15) -0.00176(15) -0.00774(15)
S1 0.0206(5) 0.0190(4) 0.0251(4) -0.0007(4) -0.0042(4) -0.0151(4)
S2 0.0200(5) 0.0204(4) 0.0249(4) 0.0001(4) -0.0052(4) -0.0147(4)
N1 0.0240(17) 0.0187(14) 0.0272(15) -0.0053(12) -0.0004(12) -0.0160(12)
N2 0.0220(15) 0.0108(12) 0.0192(13) -0.0021(11) -0.0027(11) -0.0094(10)
N3 0.0201(15) 0.0144(13) 0.0184(13) -0.0034(12) -0.0033(11) -0.0084(11)
C1 0.0260(19) 0.0155(15) 0.0219(17) -0.0009(14) -0.0011(14) -0.0096(13)
C2 0.0228(18) 0.0120(14) 0.0159(15) -0.0032(13) 0.0021(13) -0.0060(12)
C3 0.0207(18) 0.0128(15) 0.0157(16) -0.0033(14) 0.0030(13) -0.0050(12)
C4 0.026(2) 0.0179(16) 0.0185(16) -0.0060(14) -0.0002(14) -0.0081(13)
C5 0.0251(19) 0.0237(17) 0.0209(17) 0.0025(15) -0.0028(14) -0.0082(14)
C6 0.032(2) 0.0178(16) 0.0204(17) 0.0060(15) 0.0017(15) -0.0080(13)
C7 0.034(2) 0.0141(15) 0.0213(17) 0.0000(15) 0.0000(15) -0.0093(13)
C8 0.0207(18) 0.0165(15) 0.0173(16) -0.0043(14) 0.0028(13) -0.0079(13)
C9 0.0170(17) 0.0153(15) 0.0149(15) -0.0052(13) -0.0009(13) -0.0051(12)
C10 0.0210(18) 0.0133(14) 0.0115(15) -0.0045(13) -0.0006(13) -0.0046(12)
C11 0.0186(18) 0.0183(15) 0.0240(17) -0.0048(14) -0.0022(14) -0.0111(13)
C12 0.0211(18) 0.0139(15) 0.0189(16) 0.0027(13) -0.0056(13) -0.0077(13)
C13 0.0253(19) 0.0274(17) 0.0255(18) -0.0069(15) -0.0023(15) -0.0149(15)
C14 0.030(2) 0.0265(17) 0.0221(17) -0.0056(16) 0.0026(14) -0.0066(14)
C15 0.039(2) 0.0242(17) 0.0201(18) 0.0099(17) -0.0075(16) -0.0106(15)
C16 0.035(2) 0.0217(17) 0.0277(18) 0.0053(16) -0.0130(16) -0.0149(15)
C17 0.0237(19) 0.0162(15) 0.0246(17) -0.0011(14) -0.0053(14) -0.0102(13)
N4 0.0237(16) 0.0202(14) 0.0313(16) -0.0052(13) -0.0042(13) -0.0110(12)
C18 0.025(2) 0.0247(18) 0.041(2) -0.0061(16) 0.0012(16) -0.0175(16)
C19 0.038(2) 0.032(2) 0.033(2) -0.0160(18) 0.0082(17) -0.0209(16)
C20 0.047(3) 0.051(2) 0.025(2) -0.027(2) -0.0019(18) -0.0140(18)
C21 0.030(2) 0.057(3) 0.034(2) 0.001(2) -0.0108(18) -0.011(2)
C22 0.034(2) 0.0276(19) 0.031(2) 0.0034(17) -0.0009(17) -0.0120(16)

loop_
_atom_type_symbol
_atom_type_description
_atom_type_scat_dispersion_real
_atom_type_scat_dispersion_imag
_atom_type_scat_source
C C 0.0033 0.0016 'International Tables Vol C Tables 4.2.6.8 and 6.1.1.4'
H H 0.0000 0.0000 'International Tables Vol C Tables 4.2.6.8 and 6.1.1.4'
N N 0.0061 0.0033 'International Tables Vol C Tables 4.2.6.8 and 6.1.1.4'
Pd Pd -0.9988 1.0072 'International Tables Vol C Tables 4.2.6.8 and 6.1.1.4'
S S 0.1246 0.1234 'International Tables Vol C Tables 4.2.6.8 and 6.1.1.4'

loop_
_geom_angle_atom_site_label_1
_geom_angle_atom_site_label_2
_geom_angle_atom_site_label_3
_geom_angle_site_symmetry_1
_geom_angle_site_symmetry_3
_geom_angle
_geom_angle_publ_flag
N2 Pd1 N2 2 . 180.0 ?
N2 Pd1 S1 2 2 83.22(7) ?
N2 Pd1 S1 . 2 96.78(7) ?
N2 Pd1 S1 2 . 96.78(7) ?
N2 Pd1 S1 . . 83.22(7) ?
S1 Pd1 S1 2 . 180.0 ?
C10 S1 Pd1 . . 95.95(11) ?
C10 S2 C11 . . 104.39(14) ?
C1 N1 C8 . . 109.9(3) ?
C1 N1 H1N . . 124(2) ?
C8 N1 H1N . . 126(2) ?
C9 N2 N3 . . 114.6(2) ?
C9 N2 Pd1 . . 124.4(2) ?
N3 N2 Pd1 . . 121.06(17) ?
C10 N3 N2 . . 112.8(2) ?
N1 C1 C2 . . 110.1(3) ?
N1 C1 H1 . . 125.0 ?
C2 C1 H1 . . 125.0 ?
C1 C2 C9 . . 131.8(3) ?
C1 C2 C3 . . 105.7(3) ?
C9 C2 C3 . . 122.4(3) ?
C8 C3 C4 . . 118.9(3) ?
C8 C3 C2 . . 106.7(3) ?
C4 C3 C2 . . 134.3(3) ?
C5 C4 C3 . . 118.1(3) ?
C5 C4 H4 . . 121.0 ?
C3 C4 H4 . . 121.0 ?
C4 C5 C6 . . 121.9(3) ?
C4 C5 H5 . . 119.1 ?
C6 C5 H5 . . 119.1 ?
C7 C6 C5 . . 121.1(3) ?
C7 C6 H6 . . 119.4 ?
C5 C6 H6 . . 119.4 ?
C6 C7 C8 . . 117.3(3) ?
C6 C7 H7 . . 121.4 ?
C8 C7 H7 . . 121.4 ?
N1 C8 C7 . . 129.7(3) ?
N1 C8 C3 . . 107.6(2) ?
C7 C8 C3 . . 122.7(3) ?
N2 C9 C2 . . 130.7(3) ?
N2 C9 H9 . . 114.7 ?
C2 C9 H9 . . 114.7 ?
N3 C10 S1 . . 126.8(2) ?
N3 C10 S2 . . 120.5(2) ?
S1 C10 S2 . . 112.65(16) ?
C12 C11 S2 . . 116.6(2) ?
C12 C11 H11A . . 108.1 ?
S2 C11 H11A . . 108.1 ?
C12 C11 H11B . . 108.1 ?
S2 C11 H11B . . 108.1 ?
H11A C11 H11B . . 107.3 ?
C13 C12 C17 . . 118.5(3) ?
C13 C12 C11 . . 121.7(3) ?
C17 C12 C11 . . 119.8(3) ?
C14 C13 C12 . . 120.4(3) ?
C14 C13 H13 . . 119.8 ?
C12 C13 H13 . . 119.8 ?
C13 C14 C15 . . 120.5(3) ?
C13 C14 H14 . . 119.8 ?
C15 C14 H14 . . 119.8 ?
C16 C15 C14 . . 119.2(3) ?
C16 C15 H15 . . 120.4 ?
C14 C15 H15 . . 120.4 ?
C15 C16 C17 . . 120.9(3) ?
C15 C16 H16 . . 119.5 ?
C17 C16 H16 . . 119.5 ?
C16 C17 C12 . . 120.5(3) ?
C16 C17 H17 . . 119.7 ?
C12 C17 H17 . . 119.7 ?
C22 N4 C18 . . 116.7(3) ?
N4 C18 C19 . . 123.6(3) ?
N4 C18 H18 . . 118.2 ?
C19 C18 H18 . . 118.2 ?
C18 C19 C20 . . 119.3(3) ?
C18 C19 H19 . . 120.4 ?
C20 C19 H19 . . 120.4 ?
C19 C20 C21 . . 118.1(4) ?
C19 C20 H20 . . 120.9 ?
C21 C20 H20 . . 120.9 ?
C22 C21 C20 . . 119.1(4) ?
C22 C21 H21 . . 120.5 ?
C20 C21 H21 . . 120.5 ?
N4 C22 C21 . . 123.2(3) ?
N4 C22 H22 . . 118.4 ?
C21 C22 H22 . . 118.4 ?

loop_
_geom_bond_atom_site_label_1
_geom_bond_atom_site_label_2
_geom_bond_site_symmetry_2
_geom_bond_distance
_geom_bond_publ_flag
Pd1 N2 2 2.031(2) ?
Pd1 N2 . 2.031(2) ?
Pd1 S1 2 2.2936(8) ?
Pd1 S1 . 2.2936(8) ?
S1 C10 . 1.729(3) ?
S2 C10 . 1.751(3) ?
S2 C11 . 1.810(3) ?
N1 C1 . 1.350(4) ?
N1 C8 . 1.377(4) ?
N1 H1N . 0.857(18) ?
N2 C9 . 1.296(3) ?
N2 N3 . 1.411(3) ?
N3 C10 . 1.294(3) ?
C1 C2 . 1.387(4) ?
C1 H1 . 0.9500 ?
C2 C9 . 1.430(4) ?
C2 C3 . 1.450(4) ?
C3 C8 . 1.408(4) ?
C3 C4 . 1.408(4) ?
C4 C5 . 1.378(4) ?
C4 H4 . 0.9500 ?
C5 C6 . 1.400(4) ?
C5 H5 . 0.9500 ?
C6 C7 . 1.376(5) ?
C6 H6 . 0.9500 ?
C7 C8 . 1.390(4) ?
C7 H7 . 0.9500 ?
C9 H9 . 0.9500 ?
C11 C12 . 1.510(4) ?
C11 H11A . 0.9900 ?
C11 H11B . 0.9900 ?
C12 C13 . 1.387(4) ?
C12 C17 . 1.393(4) ?
C13 C14 . 1.384(4) ?
C13 H13 . 0.9500 ?
C14 C15 . 1.384(5) ?
C14 H14 . 0.9500 ?
C15 C16 . 1.369(5) ?
C15 H15 . 0.9500 ?
C16 C17 . 1.376(4) ?
C16 H16 . 0.9500 ?
C17 H17 . 0.9500 ?
N4 C22 . 1.326(4) ?
N4 C18 . 1.339(4) ?
C18 C19 . 1.365(5) ?
C18 H18 . 0.9500 ?
C19 C20 . 1.365(5) ?
C19 H19 . 0.9500 ?
C20 C21 . 1.378(5) ?
C20 H20 . 0.9500 ?
C21 C22 . 1.376(5) ?
C21 H21 . 0.9500 ?
C22 H22 . 0.9500 ?

loop_
_geom_hbond_atom_site_label_D
_geom_hbond_atom_site_label_H
_geom_hbond_atom_site_label_A
_geom_hbond_site_symmetry_A
_geom_hbond_distance_DH
_geom_hbond_distance_HA
_geom_hbond_distance_DA
_geom_hbond_angle_DHA
_geom_hbond_publ_flag
N1 H1N N4 . 0.86(2) 1.96(2) 2.808(4) 171(3) y
C9 H9 S1 2 0.95 2.58 3.267(3) 130 y
C1 H1 N3 . 0.95 2.42 2.889(4) 110 n
C11 H11B N3 . 0.99 2.50 2.937(4) 106 n
